data_7023814
loop_
_publ_author_name
'Evans, Nicholas H.'
'Carr, Rachel'
'Delbianco, Martina'
'Pal, Robert'
'Yufit, Dmitry S.'
'Parker, David'

_publ_section_title
;
 Complete stereocontrol in the synthesis of macrocyclic lanthanide
 complexes: direct formation of enantiopure systems for circularly
 polarised luminescence applications.
;
_journal_issue 44
_journal_name_full 'Dalton transactions (Cambridge, England : 2003)'
_journal_page_first 15610
_journal_page_last 15616
_journal_paper_doi 10.1039/c3dt52425f
_journal_volume 42
_journal_year 2013
_chemical_formula_moiety 'C27 H33 Br3 Eu N6 O6 P3, 2(H2 O)'
_chemical_formula_sum 'C27 H37 Br3 Eu N6 O8 P3'
_chemical_formula_weight 1058.23
_chemical_name_systematic
;
 ? 
;
_space_group_crystal_system triclinic
_space_group_IT_number 2
_space_group_name_Hall '-P 1'
_space_group_name_H-M_alt 'P -1'
_symmetry_space_group_name_Hall '-P 1'
_symmetry_space_group_name_H-M 'P -1'
_atom_sites_solution_hydrogens geom
_atom_sites_solution_primary direct
_atom_sites_solution_secondary difmap
_audit_creation_date 2012-07-22
_audit_creation_method
;
  Olex2 1.2-beta
  (compiled 2012.05.09 svn.r2324, GUI svn.r4230)
;
_cell_angle_alpha 107.259(4)
_cell_angle_beta 97.936(4)
_cell_angle_gamma 105.863(4)
_cell_formula_units_Z 2
_cell_length_a 9.8356(4)
_cell_length_b 12.3427(5)
_cell_length_c 17.2609(8)
_cell_measurement_reflns_used 6712
_cell_measurement_temperature 120
_cell_measurement_theta_max 32.5660
_cell_measurement_theta_min 2.5559
_cell_volume 1869.29(16)
_computing_cell_refinement
;
CrysAlisPro, Agilent Technologies,
Version 1.171.36.8 (release 13-04-2012 CrysAlis171 .NET)
(compiled Apr 13 2012,18:42:44)
;
_computing_data_collection
;
CrysAlisPro, Agilent Technologies,
Version 1.171.36.8 (release 13-04-2012 CrysAlis171 .NET)
(compiled Apr 13 2012,18:42:44)
;
_computing_data_reduction
;
CrysAlisPro, Agilent Technologies,
Version 1.171.36.8 (release 13-04-2012 CrysAlis171 .NET)
(compiled Apr 13 2012,18:42:44)
;
_computing_molecular_graphics
;
O. V. Dolomanov, L. J. Bourhis, R. J. Gildea, J. A. K. Howard and H. Puschmann,
OLEX2: a complete structure solution, refinement and analysis program.
J. Appl. Cryst. (2009). 42, 339-341.
;
_computing_publication_material
;
O. V. Dolomanov, L. J. Bourhis, R. J. Gildea, J. A. K. Howard and H. Puschmann,
OLEX2: a complete structure solution, refinement and analysis program.
J. Appl. Cryst. (2009). 42, 339-341.
;
_computing_structure_refinement
;
XL, G.M. Sheldrick, Acta Cryst.
(2008). A64, 112-122
;
_computing_structure_solution
;
XS, G.M. Sheldrick, Acta Cryst.
(2008). A64, 112-122
;
_diffrn_ambient_temperature 120
_diffrn_detector CCD
_diffrn_detector_area_resol_mean 16.1511
_diffrn_detector_type Sapphire3
_diffrn_measured_fraction_theta_full 0.991
_diffrn_measured_fraction_theta_max 0.991
_diffrn_measurement_details
;
  1 omega  -91.00    8.00   1.0000   20.0000
omega____ theta____ kappa____ phi______ frames
    -      -26.1867  -19.0000  -90.0000 99

  2 omega  -48.00   43.00   1.0000   20.0000
omega____ theta____ kappa____ phi______ frames
    -      -26.1867   57.0000   90.0000 91

  3 omega  -95.00   -5.00   1.0000   20.0000
omega____ theta____ kappa____ phi______ frames
    -      -26.1867  -57.0000 -150.0000 90

  4 omega    4.00   74.00   1.0000   20.0000
omega____ theta____ kappa____ phi______ frames
    -       26.9679 -108.0000  171.0000 70

  5 omega   73.00  103.00   1.0000   20.0000
omega____ theta____ kappa____ phi______ frames
    -       26.9679  179.0000   60.0000 30

  6 omega  -48.00  -23.00   1.0000   20.0000
omega____ theta____ kappa____ phi______ frames
    -      -26.1867   57.0000 -120.0000 25

  7 omega  -95.00   -5.00   1.0000   20.0000
omega____ theta____ kappa____ phi______ frames
    -      -26.1867  -57.0000   90.0000 90
;
_diffrn_measurement_device '3-circle diffractometer'
_diffrn_measurement_device_type 'Xcalibur, Sapphire3, Gemini ultra'
_diffrn_measurement_method \w-scan
_diffrn_orient_matrix_UB_11 -0.0170463000
_diffrn_orient_matrix_UB_12 -0.0200041000
_diffrn_orient_matrix_UB_13 0.0331038000
_diffrn_orient_matrix_UB_21 0.0233082000
_diffrn_orient_matrix_UB_22 0.0605638000
_diffrn_orient_matrix_UB_23 0.0275949000
_diffrn_orient_matrix_UB_31 -0.0715955000
_diffrn_orient_matrix_UB_32 0.0016186000
_diffrn_orient_matrix_UB_33 -0.0102969000
_diffrn_radiation_collimation monochromator
_diffrn_radiation_monochromator graphite
_diffrn_radiation_type 'Mo K\a'
_diffrn_radiation_wavelength 0.7107
_diffrn_radiation_xray_symbol Mo
_diffrn_reflns_av_R_equivalents 0.0439
_diffrn_reflns_av_unetI/netI 0.0703
_diffrn_reflns_limit_h_max 13
_diffrn_reflns_limit_h_min -13
_diffrn_reflns_limit_k_max 17
_diffrn_reflns_limit_k_min -17
_diffrn_reflns_limit_l_max 24
_diffrn_reflns_limit_l_min -24
_diffrn_reflns_number 21350
_diffrn_reflns_theta_full 30.00
_diffrn_reflns_theta_max 30.00
_diffrn_reflns_theta_min 2.56
_diffrn_source 'Enhance (Mo) X-ray Source'
_diffrn_source_type 'sealed tube'
_exptl_absorpt_coefficient_mu 5.065
_exptl_absorpt_correction_T_max 0.723
_exptl_absorpt_correction_T_min 0.437
_exptl_absorpt_correction_type analytical
_exptl_absorpt_process_details
;
CrysAlisPro, Agilent Technologies,
Version 1.171.36.8 (release 13-04-2012 CrysAlis171 .NET)
(compiled Apr 13 2012,18:42:44)
Analytical numeric absorption correction using a multifaceted crystal
model based on expressions derived by R.C. Clark & J.S. Reid.
(Clark, R. C. & Reid, J. S. (1995). Acta Cryst. A51, 887-897)
;
_exptl_crystal_colour 'clear light colourless'
_exptl_crystal_colour_lustre clear
_exptl_crystal_colour_modifier light
_exptl_crystal_colour_primary colourless
_exptl_crystal_density_diffrn 1.880
_exptl_crystal_density_method 'not measured'
_exptl_crystal_description irregular
_exptl_crystal_F_000 1036
_exptl_crystal_size_max 0.2852
_exptl_crystal_size_mid 0.16
_exptl_crystal_size_min 0.0992
_refine_diff_density_max 1.760
_refine_diff_density_min -1.014
_refine_diff_density_rms 0.163
_refine_ls_extinction_method none
_refine_ls_goodness_of_fit_ref 1.020
_refine_ls_hydrogen_treatment constr
_refine_ls_matrix_type full
_refine_ls_number_parameters 442
_refine_ls_number_reflns 10802
_refine_ls_number_restraints 0
_refine_ls_restrained_S_all 1.020
_refine_ls_R_factor_all 0.0617
_refine_ls_R_factor_gt 0.0429
_refine_ls_shift/su_max 0.001
_refine_ls_shift/su_mean 0.000
_refine_ls_structure_factor_coef Fsqd
_refine_ls_weighting_details 'calc w=1/[\s^2^(Fo^2^)+(0.0333P)^2^+0.0000P] where P=(Fo^2^+2Fc^2^)/3'
_refine_ls_weighting_scheme calc
_refine_ls_wR_factor_gt 0.0832
_refine_ls_wR_factor_ref 0.0918
_reflns_number_gt 8528
_reflns_number_total 10802
_reflns_threshold_expression >2sigma(I)
_cod_data_source_file c3dt52425f.txt
_cod_data_source_block 12srv147
_cod_original_cell_volume 1869.30(14)
_cod_database_code 7023814
_reflns_odcompleteness_completeness 98.96
_reflns_odcompleteness_iscentric 1
_reflns_odcompleteness_theta 30.44

loop_
_space_group_symop_id
_space_group_symop_operation_xyz
1 'x, y, z'
2 '-x, -y, -z'

loop_
_atom_site_label
_atom_site_type_symbol
_atom_site_fract_x
_atom_site_fract_y
_atom_site_fract_z
_atom_site_U_iso_or_equiv
_atom_site_adp_type
_atom_site_occupancy
_atom_site_symmetry_multiplicity
_atom_site_calc_flag
_atom_site_refinement_flags
Eu1 Eu 0.23593(2) 0.368089(17) 0.212678(12) 0.01452(5) Uani 1 1 d .
Br1 Br 0.88145(5) 0.85702(4) 0.48858(4) 0.04342(15) Uani 1 1 d .
Br2 Br 0.07114(5) 0.22398(4) -0.23832(3) 0.02937(11) Uani 1 1 d .
Br3 Br -0.31843(5) 0.08430(4) 0.39511(3) 0.02972(11) Uani 1 1 d .
P1 P 0.39926(11) 0.65795(9) 0.20947(6) 0.0170(2) Uani 1 1 d .
P2 P -0.09640(11) 0.30493(9) 0.07058(6) 0.0158(2) Uani 1 1 d .
P3 P 0.12058(11) 0.49100(9) 0.39258(6) 0.01480(19) Uani 1 1 d .
O1 O 0.2929(3) 0.5311(2) 0.16621(16) 0.0206(6) Uani 1 1 d .
O2 O 0.4802(3) 0.7180(3) 0.15829(19) 0.0246(6) Uani 1 1 d .
O3 O -0.0093(3) 0.3333(3) 0.15717(17) 0.0204(6) Uani 1 1 d .
O4 O -0.2326(3) 0.1982(3) 0.03683(18) 0.0234(6) Uani 1 1 d .
O5 O 0.2161(3) 0.5023(2) 0.33176(17) 0.0195(6) Uani 1 1 d .
O6 O 0.1932(3) 0.5309(2) 0.48245(16) 0.0198(6) Uani 1 1 d .
O7 O 0.4113(3) 0.9007(3) 0.12131(19) 0.0271(7) Uani 1 1 d G
H7C H 0.3660 0.8730 0.0702 0.041 Uiso 1 1 d G
H7D H 0.4311 0.8448 0.1348 0.041 Uiso 1 1 d G
O8 O -0.3097(4) 0.0206(4) 0.1103(3) 0.0427(9) Uani 1 1 d G
H8A H -0.3013 0.0748 0.0886 0.064 Uiso 1 1 d G
H8B H -0.3955 -0.0020 0.1173 0.064 Uiso 1 1 d G
N1 N 0.4311(4) 0.3093(3) 0.3037(2) 0.0182(7) Uani 1 1 d .
N2 N 0.4100(4) 0.2752(3) 0.1277(2) 0.0183(7) Uani 1 1 d .
N3 N 0.1758(4) 0.1301(3) 0.1794(2) 0.0185(7) Uani 1 1 d .
N4 N 0.4848(3) 0.5385(3) 0.3026(2) 0.0160(6) Uani 1 1 d .
N5 N 0.1670(3) 0.3017(3) 0.0478(2) 0.0163(6) Uani 1 1 d .
N6 N 0.0571(3) 0.2637(3) 0.29005(19) 0.0156(6) Uani 1 1 d .
C1 C 0.5506(4) 0.2851(4) 0.2635(3) 0.0210(8) Uani 1 1 d .
H1A H 0.5376 0.2000 0.2478 0.025 Uiso 1 1 calc R
H1B H 0.6431 0.3289 0.3041 0.025 Uiso 1 1 calc R
C2 C 0.5563(4) 0.3207(4) 0.1862(3) 0.0214(8) Uani 1 1 d .
H2A H 0.5940 0.4077 0.2035 0.026 Uiso 1 1 calc R
H2B H 0.6224 0.2887 0.1574 0.026 Uiso 1 1 calc R
C3 C 0.3562(5) 0.1403(4) 0.0908(3) 0.0230(9) Uani 1 1 d .
H3A H 0.4206 0.1102 0.1198 0.028 Uiso 1 1 calc R
H3B H 0.3611 0.1161 0.0327 0.028 Uiso 1 1 calc R
C4 C 0.2015(4) 0.0823(4) 0.0956(3) 0.0212(8) Uani 1 1 d .
H4A H 0.1345 0.0953 0.0553 0.025 Uiso 1 1 calc R
H4B H 0.1812 -0.0038 0.0803 0.025 Uiso 1 1 calc R
C5 C 0.2624(4) 0.0979(3) 0.2419(3) 0.0206(8) Uani 1 1 d .
H5A H 0.3295 0.0631 0.2161 0.025 Uiso 1 1 calc R
H5B H 0.1968 0.0368 0.2566 0.025 Uiso 1 1 calc R
C6 C 0.3484(4) 0.2032(3) 0.3214(2) 0.0192(8) Uani 1 1 d .
H6A H 0.2820 0.2251 0.3549 0.023 Uiso 1 1 calc R
H6B H 0.4156 0.1790 0.3537 0.023 Uiso 1 1 calc R
C7 C 0.4964(4) 0.4118(3) 0.3844(2) 0.0185(8) Uani 1 1 d .
H7A H 0.5731 0.3969 0.4171 0.022 Uiso 1 1 calc R
H7B H 0.4226 0.4181 0.4158 0.022 Uiso 1 1 calc R
C8 C 0.5580(4) 0.5277(3) 0.3702(2) 0.0177(8) Uani 1 1 d .
C9 C 0.6772(4) 0.6204(3) 0.4272(3) 0.0201(8) Uani 1 1 d .
H9 H 0.7275 0.6100 0.4727 0.024 Uiso 1 1 calc R
C10 C 0.7184(4) 0.7284(4) 0.4139(3) 0.0232(9) Uani 1 1 d .
C11 C 0.6418(4) 0.7428(4) 0.3463(3) 0.0216(8) Uani 1 1 d .
H11 H 0.6683 0.8154 0.3371 0.026 Uiso 1 1 calc R
C12 C 0.5239(4) 0.6450(3) 0.2923(2) 0.0168(8) Uani 1 1 d .
C13 C 0.3101(5) 0.7514(4) 0.2679(3) 0.0239(9) Uani 1 1 d .
H13A H 0.2370 0.7611 0.2301 0.036 Uiso 1 1 calc R
H13B H 0.3803 0.8288 0.3010 0.036 Uiso 1 1 calc R
H13C H 0.2654 0.7144 0.3039 0.036 Uiso 1 1 calc R
C14 C 0.4220(4) 0.3252(4) 0.0596(2) 0.0203(8) Uani 1 1 d .
H14A H 0.4799 0.2903 0.0250 0.024 Uiso 1 1 calc R
H14B H 0.4708 0.4116 0.0834 0.024 Uiso 1 1 calc R
C15 C 0.2722(4) 0.2979(3) 0.0064(2) 0.0178(8) Uani 1 1 d .
C16 C 0.2488(4) 0.2751(3) -0.0792(3) 0.0207(8) Uani 1 1 d .
H16 H 0.3237 0.2734 -0.1065 0.025 Uiso 1 1 calc R
C17 C 0.1090(4) 0.2550(3) -0.1220(2) 0.0183(8) Uani 1 1 d .
C18 C -0.0012(4) 0.2579(3) -0.0808(2) 0.0185(8) Uani 1 1 d .
H18 H -0.0955 0.2431 -0.1095 0.022 Uiso 1 1 calc R
C19 C 0.0329(4) 0.2838(3) 0.0049(2) 0.0167(8) Uani 1 1 d .
C20 C -0.1323(5) 0.4369(4) 0.0632(3) 0.0280(10) Uani 1 1 d .
H20A H -0.1945 0.4575 0.0993 0.042 Uiso 1 1 calc R
H20B H -0.1795 0.4215 0.0066 0.042 Uiso 1 1 calc R
H20C H -0.0423 0.5025 0.0798 0.042 Uiso 1 1 calc R
C21 C 0.0190(4) 0.0804(4) 0.1751(3) 0.0213(8) Uani 1 1 d .
H21A H -0.0067 -0.0046 0.1668 0.026 Uiso 1 1 calc R
H21B H -0.0373 0.0886 0.1277 0.026 Uiso 1 1 calc R
C22 C -0.0188(4) 0.1450(3) 0.2545(2) 0.0186(8) Uani 1 1 d .
C23 C -0.1299(4) 0.0879(3) 0.2842(3) 0.0198(8) Uani 1 1 d .
H23 H -0.1784 0.0055 0.2596 0.024 Uiso 1 1 calc R
C24 C -0.1667(4) 0.1568(4) 0.3516(3) 0.0193(8) Uani 1 1 d .
C25 C -0.0947(4) 0.2797(3) 0.3874(2) 0.0182(8) Uani 1 1 d .
H25 H -0.1208 0.3270 0.4318 0.022 Uiso 1 1 calc R
C26 C 0.0179(4) 0.3300(3) 0.3546(2) 0.0148(7) Uani 1 1 d .
C27 C -0.0131(4) 0.5607(4) 0.3765(3) 0.0231(9) Uani 1 1 d .
H27A H 0.0337 0.6460 0.3933 0.035 Uiso 1 1 calc R
H27B H -0.0826 0.5444 0.4090 0.035 Uiso 1 1 calc R
H27C H -0.0622 0.5291 0.3184 0.035 Uiso 1 1 calc R

loop_
_atom_site_aniso_label
_atom_site_aniso_U_11
_atom_site_aniso_U_22
_atom_site_aniso_U_33
_atom_site_aniso_U_23
_atom_site_aniso_U_13
_atom_site_aniso_U_12
Eu1 0.01399(10) 0.01310(9) 0.01663(10) 0.00526(7) 0.00573(7) 0.00365(7)
Br1 0.0304(3) 0.0210(2) 0.0602(4) 0.0143(2) -0.0180(2) -0.00612(19)
Br2 0.0326(3) 0.0434(3) 0.0207(2) 0.0153(2) 0.01231(19) 0.0184(2)
Br3 0.0280(2) 0.0227(2) 0.0420(3) 0.0154(2) 0.0200(2) 0.00375(18)
P1 0.0161(5) 0.0162(5) 0.0226(5) 0.0105(4) 0.0077(4) 0.0059(4)
P2 0.0146(5) 0.0150(5) 0.0193(5) 0.0076(4) 0.0066(4) 0.0045(4)
P3 0.0147(5) 0.0133(4) 0.0157(5) 0.0045(4) 0.0048(4) 0.0037(4)
O1 0.0226(15) 0.0195(14) 0.0176(14) 0.0075(12) 0.0017(12) 0.0041(12)
O2 0.0244(16) 0.0267(16) 0.0350(17) 0.0220(14) 0.0153(14) 0.0112(13)
O3 0.0176(14) 0.0250(15) 0.0186(14) 0.0066(12) 0.0064(12) 0.0072(12)
O4 0.0183(15) 0.0221(15) 0.0263(16) 0.0094(12) 0.0072(13) -0.0006(12)
O5 0.0210(15) 0.0139(13) 0.0191(14) 0.0020(11) 0.0084(12) 0.0010(11)
O6 0.0212(15) 0.0181(14) 0.0170(14) 0.0040(11) 0.0045(12) 0.0043(12)
O7 0.0305(18) 0.0217(15) 0.0307(17) 0.0130(13) 0.0029(14) 0.0092(14)
O8 0.0232(18) 0.053(2) 0.053(2) 0.0360(19) 0.0020(17) -0.0002(17)
N1 0.0175(17) 0.0142(15) 0.0253(18) 0.0096(14) 0.0080(14) 0.0048(13)
N2 0.0176(17) 0.0172(16) 0.0202(17) 0.0057(14) 0.0062(14) 0.0062(14)
N3 0.0173(17) 0.0153(15) 0.0212(17) 0.0033(13) 0.0079(14) 0.0042(13)
N4 0.0130(16) 0.0157(15) 0.0218(17) 0.0092(13) 0.0065(13) 0.0046(13)
N5 0.0158(16) 0.0155(15) 0.0175(16) 0.0050(13) 0.0059(13) 0.0047(13)
N6 0.0140(16) 0.0138(15) 0.0172(16) 0.0044(13) 0.0045(13) 0.0027(13)
C1 0.017(2) 0.0198(19) 0.029(2) 0.0111(17) 0.0061(17) 0.0076(16)
C2 0.016(2) 0.022(2) 0.030(2) 0.0115(18) 0.0094(17) 0.0074(16)
C3 0.025(2) 0.0180(19) 0.028(2) 0.0066(17) 0.0119(18) 0.0088(17)
C4 0.022(2) 0.0164(18) 0.026(2) 0.0060(16) 0.0108(18) 0.0067(16)
C5 0.018(2) 0.0168(18) 0.029(2) 0.0097(17) 0.0087(17) 0.0056(16)
C6 0.018(2) 0.0181(18) 0.025(2) 0.0125(16) 0.0072(17) 0.0053(16)
C7 0.0144(19) 0.0177(18) 0.024(2) 0.0111(16) 0.0039(16) 0.0021(15)
C8 0.0159(19) 0.0165(18) 0.023(2) 0.0097(16) 0.0092(16) 0.0046(15)
C9 0.0153(19) 0.0180(19) 0.026(2) 0.0083(17) 0.0006(17) 0.0057(16)
C10 0.015(2) 0.0171(19) 0.031(2) 0.0065(17) -0.0007(17) 0.0013(16)
C11 0.016(2) 0.0173(19) 0.032(2) 0.0117(17) 0.0047(17) 0.0038(16)
C12 0.0131(18) 0.0155(18) 0.025(2) 0.0102(16) 0.0078(16) 0.0046(15)
C13 0.023(2) 0.026(2) 0.027(2) 0.0094(18) 0.0080(18) 0.0136(18)
C14 0.019(2) 0.0202(19) 0.024(2) 0.0094(17) 0.0093(17) 0.0056(16)
C15 0.019(2) 0.0147(17) 0.022(2) 0.0079(15) 0.0092(16) 0.0056(15)
C16 0.024(2) 0.0126(17) 0.029(2) 0.0092(16) 0.0140(18) 0.0060(16)
C17 0.025(2) 0.0169(18) 0.0146(19) 0.0061(15) 0.0083(16) 0.0072(16)
C18 0.022(2) 0.0141(17) 0.023(2) 0.0086(16) 0.0094(17) 0.0061(16)
C19 0.0168(19) 0.0125(17) 0.021(2) 0.0068(15) 0.0085(16) 0.0029(15)
C20 0.034(3) 0.026(2) 0.034(3) 0.015(2) 0.019(2) 0.017(2)
C21 0.020(2) 0.0165(19) 0.023(2) 0.0039(16) 0.0056(17) 0.0012(16)
C22 0.019(2) 0.0147(18) 0.022(2) 0.0078(16) 0.0062(16) 0.0031(15)
C23 0.018(2) 0.0130(17) 0.029(2) 0.0092(16) 0.0061(17) 0.0022(15)
C24 0.0144(19) 0.0219(19) 0.024(2) 0.0127(17) 0.0064(16) 0.0029(16)
C25 0.019(2) 0.0179(18) 0.019(2) 0.0090(16) 0.0090(16) 0.0043(16)
C26 0.0153(18) 0.0154(17) 0.0148(18) 0.0065(14) 0.0044(15) 0.0049(15)
C27 0.019(2) 0.025(2) 0.028(2) 0.0125(18) 0.0048(18) 0.0084(17)

loop_
_atom_type_symbol
_atom_type_description
_atom_type_scat_dispersion_real
_atom_type_scat_dispersion_imag
_atom_type_scat_source
C C 0.0033 0.0016 'International Tables Vol C Tables 4.2.6.8 and 6.1.1.4'
H H 0.0000 0.0000 'International Tables Vol C Tables 4.2.6.8 and 6.1.1.4'
Br Br -0.2901 2.4595 'International Tables Vol C Tables 4.2.6.8 and 6.1.1.4'
Eu Eu -0.1578 3.6682 'International Tables Vol C Tables 4.2.6.8 and 6.1.1.4'
N N 0.0061 0.0033 'International Tables Vol C Tables 4.2.6.8 and 6.1.1.4'
O O 0.0106 0.0060 'International Tables Vol C Tables 4.2.6.8 and 6.1.1.4'
P P 0.1023 0.0942 'International Tables Vol C Tables 4.2.6.8 and 6.1.1.4'

loop_
_exptl_crystal_face_index_h
_exptl_crystal_face_index_k
_exptl_crystal_face_index_l
_exptl_crystal_face_perp_dist
_exptl_oxdiff_crystal_face_indexfrac_h
_exptl_oxdiff_crystal_face_indexfrac_k
_exptl_oxdiff_crystal_face_indexfrac_l
_exptl_oxdiff_crystal_face_x
_exptl_oxdiff_crystal_face_y
_exptl_oxdiff_crystal_face_z
-6 -5 23 0.0194 -5.9931 -5.0019 22.9726 0.9627 0.1913 0.1844
12 -6 -12 0.1116 11.9852 -5.9875 -12.0019 -0.4818 -0.4145 -0.7442
-10 5 17 0.0673 -9.9863 4.9842 16.9990 0.6333 0.5382 0.5480
6 11 2 0.0792 6.0008 10.9694 2.0346 -0.2544 0.8604 -0.4328
-2 -16 4 0.0624 -2.0052 -15.9664 3.9527 0.4844 -0.9047 0.0770
10 -5 13 0.1367 9.9922 -5.0074 12.9899 0.3599 0.2881 -0.8573
-1 17 -7 0.0884 -0.9925 16.9690 -6.9514 -0.5527 0.8128 0.1701
2 0 -23 0.0395 1.9939 0.0161 -22.9898 -0.7954 -0.5869 0.0940
0 0 22 0.0688 0.0043 -0.0170 21.9918 0.7283 0.6059 -0.2268
-13 7 -4 0.1265 -12.9871 6.9985 -3.9903 -0.0507 0.0110 0.9822

loop_
_geom_angle_atom_site_label_1
_geom_angle_atom_site_label_2
_geom_angle_atom_site_label_3
_geom_angle
O1 Eu1 O3 87.68(10)
O1 Eu1 N1 124.86(10)
O1 Eu1 N2 90.27(10)
O1 Eu1 N3 148.66(10)
O1 Eu1 N4 67.05(9)
O1 Eu1 N5 67.19(9)
O1 Eu1 N6 142.31(9)
O3 Eu1 N1 147.18(10)
O3 Eu1 N2 124.66(10)
O3 Eu1 N3 89.51(10)
O3 Eu1 N4 143.50(9)
O3 Eu1 N5 66.59(9)
O3 Eu1 N6 66.35(9)
O5 Eu1 O1 85.57(9)
O5 Eu1 O3 87.34(9)
O5 Eu1 N1 90.79(9)
O5 Eu1 N2 147.58(10)
O5 Eu1 N3 125.48(10)
O5 Eu1 N4 65.71(10)
O5 Eu1 N5 142.11(9)
O5 Eu1 N6 67.23(9)
N2 Eu1 N1 65.56(10)
N2 Eu1 N3 66.06(10)
N3 Eu1 N1 65.25(10)
N4 Eu1 N1 61.60(9)
N4 Eu1 N2 83.06(10)
N4 Eu1 N3 125.83(9)
N5 Eu1 N1 126.11(9)
N5 Eu1 N2 61.91(9)
N5 Eu1 N3 83.09(10)
N5 Eu1 N4 120.87(10)
N6 Eu1 N1 82.75(9)
N6 Eu1 N2 126.68(10)
N6 Eu1 N3 61.89(9)
N6 Eu1 N4 118.94(10)
N6 Eu1 N5 120.19(10)
O1 P1 Eu1 30.32(10)
O1 P1 C12 103.78(16)
O1 P1 C13 109.49(19)
O2 P1 Eu1 140.11(12)
O2 P1 O1 118.31(17)
O2 P1 C12 111.19(17)
O2 P1 C13 110.66(18)
C12 P1 Eu1 75.21(12)
C13 P1 Eu1 105.91(15)
C13 P1 C12 102.00(18)
O3 P2 Eu1 28.66(10)
O3 P2 C19 103.67(17)
O3 P2 C20 109.29(19)
O4 P2 Eu1 132.26(12)
O4 P2 O3 117.93(17)
O4 P2 C19 109.86(17)
O4 P2 C20 110.7(2)
C19 P2 Eu1 75.18(12)
C20 P2 Eu1 113.70(16)
C20 P2 C19 104.33(19)
O5 P3 Eu1 28.30(10)
O5 P3 C26 103.40(16)
O5 P3 C27 108.72(18)
O6 P3 Eu1 130.58(11)
O6 P3 O5 117.86(16)
O6 P3 C26 109.37(16)
O6 P3 C27 111.69(18)
C26 P3 Eu1 75.17(12)
C27 P3 Eu1 114.39(14)
C27 P3 C26 104.70(19)
P1 O1 Eu1 130.58(15)
P2 O3 Eu1 133.37(16)
P3 O5 Eu1 133.48(16)
H7C O7 H7D 109.5
H8A O8 H8B 109.5
C1 N1 Eu1 114.7(2)
C6 N1 Eu1 107.0(2)
C6 N1 C1 110.9(3)
C6 N1 C7 108.1(3)
C7 N1 Eu1 106.9(2)
C7 N1 C1 108.9(3)
C2 N2 Eu1 107.0(2)
C2 N2 C3 110.9(3)
C3 N2 Eu1 114.3(2)
C14 N2 Eu1 106.7(2)
C14 N2 C2 108.5(3)
C14 N2 C3 109.3(3)
C4 N3 Eu1 105.5(2)
C4 N3 C5 111.1(3)
C4 N3 C21 108.9(3)
C5 N3 Eu1 114.9(2)
C21 N3 Eu1 106.4(2)
C21 N3 C5 109.9(3)
C8 N4 Eu1 119.4(2)
C12 N4 Eu1 120.8(2)
C12 N4 C8 118.4(3)
C15 N5 Eu1 119.0(2)
C15 N5 C19 118.6(3)
C19 N5 Eu1 122.1(2)
C22 N6 Eu1 119.4(2)
C26 N6 Eu1 120.7(2)
C26 N6 C22 118.5(3)
N1 C1 H1A 108.8
N1 C1 H1B 108.8
N1 C1 C2 113.6(3)
H1A C1 H1B 107.7
C2 C1 H1A 108.8
C2 C1 H1B 108.8
N2 C2 C1 112.0(3)
N2 C2 H2A 109.2
N2 C2 H2B 109.2
C1 C2 H2A 109.2
C1 C2 H2B 109.2
H2A C2 H2B 107.9
N2 C3 H3A 108.8
N2 C3 H3B 108.8
N2 C3 C4 113.9(3)
H3A C3 H3B 107.7
C4 C3 H3A 108.8
C4 C3 H3B 108.8
N3 C4 C3 113.0(3)
N3 C4 H4A 109.0
N3 C4 H4B 109.0
C3 C4 H4A 109.0
C3 C4 H4B 109.0
H4A C4 H4B 107.8
N3 C5 H5A 108.7
N3 C5 H5B 108.7
N3 C5 C6 114.2(3)
H5A C5 H5B 107.6
C6 C5 H5A 108.7
C6 C5 H5B 108.7
N1 C6 C5 112.1(3)
N1 C6 H6A 109.2
N1 C6 H6B 109.2
C5 C6 H6A 109.2
C5 C6 H6B 109.2
H6A C6 H6B 107.9
N1 C7 H7A 109.4
N1 C7 H7B 109.4
N1 C7 C8 111.1(3)
H7A C7 H7B 108.0
C8 C7 H7A 109.4
C8 C7 H7B 109.4
N4 C8 C7 115.8(3)
N4 C8 C9 122.8(4)
C9 C8 C7 121.3(3)
C8 C9 H9 121.2
C10 C9 C8 117.7(4)
C10 C9 H9 121.2
C9 C10 Br1 119.5(3)
C9 C10 C11 120.5(4)
C11 C10 Br1 120.0(3)
C10 C11 H11 121.1
C10 C11 C12 117.9(4)
C12 C11 H11 121.1
N4 C12 P1 114.9(3)
N4 C12 C11 122.6(3)
C11 C12 P1 122.1(3)
P1 C13 H13A 109.5
P1 C13 H13B 109.5
P1 C13 H13C 109.5
H13A C13 H13B 109.5
H13A C13 H13C 109.5
H13B C13 H13C 109.5
N2 C14 H14A 109.6
N2 C14 H14B 109.6
N2 C14 C15 110.3(3)
H14A C14 H14B 108.1
C15 C14 H14A 109.6
C15 C14 H14B 109.6
N5 C15 C14 115.6(3)
N5 C15 C16 123.0(4)
C16 C15 C14 121.4(3)
C15 C16 H16 121.4
C17 C16 C15 117.2(4)
C17 C16 H16 121.4
C16 C17 Br2 118.9(3)
C18 C17 Br2 120.2(3)
C18 C17 C16 120.9(4)
C17 C18 H18 121.0
C17 C18 C19 117.9(4)
C19 C18 H18 121.0
N5 C19 P2 114.0(3)
N5 C19 C18 122.5(4)
C18 C19 P2 123.5(3)
P2 C20 H20A 109.5
P2 C20 H20B 109.5
P2 C20 H20C 109.5
H20A C20 H20B 109.5
H20A C20 H20C 109.5
H20B C20 H20C 109.5
N3 C21 H21A 109.4
N3 C21 H21B 109.4
N3 C21 C22 111.1(3)
H21A C21 H21B 108.0
C22 C21 H21A 109.4
C22 C21 H21B 109.4
N6 C22 C21 115.1(3)
N6 C22 C23 122.7(4)
C23 C22 C21 122.0(4)
C22 C23 H23 121.0
C22 C23 C24 117.9(4)
C24 C23 H23 121.0
C23 C24 Br3 120.1(3)
C23 C24 C25 120.7(4)
C25 C24 Br3 119.2(3)
C24 C25 H25 121.1
C24 C25 C26 117.8(4)
C26 C25 H25 121.1
N6 C26 P3 114.3(3)
N6 C26 C25 122.3(4)
C25 C26 P3 123.4(3)
P3 C27 H27A 109.5
P3 C27 H27B 109.5
P3 C27 H27C 109.5
H27A C27 H27B 109.5
H27A C27 H27C 109.5
H27B C27 H27C 109.5

loop_
_geom_bond_atom_site_label_1
_geom_bond_atom_site_label_2
_geom_bond_distance
Eu1 O1 2.339(3)
Eu1 O3 2.339(3)
Eu1 O5 2.296(3)
Eu1 N1 2.699(3)
Eu1 N2 2.677(3)
Eu1 N3 2.695(3)
Eu1 N4 2.650(3)
Eu1 N5 2.648(3)
Eu1 N6 2.640(3)
Br1 C10 1.891(4)
Br2 C17 1.892(4)
Br3 C24 1.890(4)
P1 O1 1.516(3)
P1 O2 1.491(3)
P1 C12 1.826(4)
P1 C13 1.795(4)
P2 O3 1.504(3)
P2 O4 1.495(3)
P2 C19 1.837(4)
P2 C20 1.795(4)
P3 O5 1.514(3)
P3 O6 1.486(3)
P3 C26 1.829(4)
P3 C27 1.791(4)
O7 H7C 0.8502
O7 H7D 0.8500
O8 H8A 0.8499
O8 H8B 0.8499
N1 C1 1.499(5)
N1 C6 1.481(5)
N1 C7 1.488(5)
N2 C2 1.492(5)
N2 C3 1.502(5)
N2 C14 1.485(5)
N3 C4 1.478(5)
N3 C5 1.494(5)
N3 C21 1.478(5)
N4 C8 1.346(5)
N4 C12 1.336(5)
N5 C15 1.339(5)
N5 C19 1.346(5)
N6 C22 1.350(5)
N6 C26 1.345(5)
C1 H1A 0.9700
C1 H1B 0.9700
C1 C2 1.527(6)
C2 H2A 0.9700
C2 H2B 0.9700
C3 H3A 0.9700
C3 H3B 0.9700
C3 C4 1.519(6)
C4 H4A 0.9700
C4 H4B 0.9700
C5 H5A 0.9700
C5 H5B 0.9700
C5 C6 1.520(6)
C6 H6A 0.9700
C6 H6B 0.9700
C7 H7A 0.9700
C7 H7B 0.9700
C7 C8 1.500(5)
C8 C9 1.390(5)
C9 H9 0.9300
C9 C10 1.380(5)
C10 C11 1.384(6)
C11 H11 0.9300
C11 C12 1.393(5)
C13 H13A 0.9600
C13 H13B 0.9600
C13 H13C 0.9600
C14 H14A 0.9700
C14 H14B 0.9700
C14 C15 1.516(5)
C15 C16 1.393(6)
C16 H16 0.9300
C16 C17 1.387(6)
C17 C18 1.379(5)
C18 H18 0.9300
C18 C19 1.387(5)
C20 H20A 0.9600
C20 H20B 0.9600
C20 H20C 0.9600
C21 H21A 0.9700
C21 H21B 0.9700
C21 C22 1.518(5)
C22 C23 1.379(5)
C23 H23 0.9300
C23 C24 1.381(5)
C24 C25 1.385(5)
C25 H25 0.9300
C25 C26 1.392(5)
C27 H27A 0.9600
C27 H27B 0.9600
C27 H27C 0.9600

loop_
_geom_hbond_atom_site_label_D
_geom_hbond_atom_site_label_H
_geom_hbond_atom_site_label_A
_geom_hbond_distance_DH
_geom_hbond_distance_HA
_geom_hbond_distance_DA
_geom_hbond_angle_DHA
_geom_hbond_site_symmetry_A
O7 H7C O4 0.85 1.91 2.749(4) 169.3 2_565
O7 H7D O2 0.85 1.89 2.742(4) 176.2 .
O8 H8A O4 0.85 2.00 2.827(5) 165.7 .
O8 H8B O7 0.85 1.97 2.801(5) 163.8 1_445
